data_4302049
loop_
_publ_author_name
'Bradley M. Wile'
'Ryan J. Trovitch'
'Suzanne C. Bart'
'Aaron M. Tondreau'
'Emil Lobkovsky'
'Carsten Milsmann'
'Eckhard Bill'
'Karl Wieghardt'
'Paul J. Chirik'

_publ_section_title
;
Reduction Chemistry of Aryl- and Alkyl-Substituted Bis(imino)pyridine Iron
Dihalide Compounds: Molecular and Electronic Structures of [(PDI)2Fe]
Derivatives
;
_journal_name_full 'Inorganic Chemistry'
_journal_page_first 4190
_journal_page_last 4200
_journal_paper_doi 10.1021/ic801623m
_journal_volume 48
_journal_year 2009
_chemical_formula_moiety 'C58 H60 Fe N6'
_chemical_formula_sum 'C126 H164 Fe2 N12 O2'
_chemical_formula_weight 1990.39
_chemical_name_systematic
; 
 ? 
;
_space_group_IT_number 2
_symmetry_cell_setting triclinic
_symmetry_space_group_name_Hall '-P 1'
_symmetry_space_group_name_H-M 'P -1'
_atom_sites_solution_hydrogens mixed
_atom_sites_solution_primary direct
_atom_sites_solution_secondary difmap
_audit_creation_method SHELXL-97
_cell_angle_alpha 92.268(9)
_cell_angle_beta 102.270(8)
_cell_angle_gamma 90.946(8)
_cell_formula_units_Z 2
_cell_length_a 12.136(2)
_cell_length_b 19.040(3)
_cell_length_c 23.774(4)
_cell_measurement_reflns_used 8959
_cell_measurement_temperature 173(2)
_cell_measurement_theta_max 31.08
_cell_measurement_theta_min 2.35
_cell_volume 5362.0(15)
_computing_cell_refinement 'Bruker SAINT+'
_computing_data_collection 'Bruker APEX2'
_computing_data_reduction 'Bruker SAINT+'
_computing_molecular_graphics 'Bruker SHELXTL'
_computing_publication_material 'Bruker SHELXTL'
_computing_structure_refinement 'SHELXL-97 (Sheldrick, 1997)'
_computing_structure_solution 'SHELXS-97 (Sheldrick, 1990)'
_diffrn_ambient_temperature 173(2)
_diffrn_measured_fraction_theta_full 0.986
_diffrn_measured_fraction_theta_max 0.986
_diffrn_measurement_device_type 'Bruker X8 APEX II diffractometer'
_diffrn_measurement_method 'phi and omega scans'
_diffrn_radiation_monochromator graphite
_diffrn_radiation_source 'fine-focus sealed tube'
_diffrn_radiation_type MoK\a
_diffrn_radiation_wavelength 0.71073
_diffrn_reflns_av_R_equivalents 0.0388
_diffrn_reflns_av_sigmaI/netI 0.0366
_diffrn_reflns_limit_h_max 15
_diffrn_reflns_limit_h_min -16
_diffrn_reflns_limit_k_max 25
_diffrn_reflns_limit_k_min -25
_diffrn_reflns_limit_l_max 31
_diffrn_reflns_limit_l_min -31
_diffrn_reflns_number 137395
_diffrn_reflns_theta_full 28.28
_diffrn_reflns_theta_max 28.28
_diffrn_reflns_theta_min 1.72
_exptl_absorpt_coefficient_mu 0.329
_exptl_absorpt_correction_T_max 0.9678
_exptl_absorpt_correction_T_min 0.9076
_exptl_absorpt_correction_type 'semiempirical by SADABS'
_exptl_crystal_colour black
_exptl_crystal_density_diffrn 1.233
_exptl_crystal_density_meas 0
_exptl_crystal_density_method 'not measured'
_exptl_crystal_description block
_exptl_crystal_F_000 2144
_exptl_crystal_size_max 0.30
_exptl_crystal_size_mid 0.20
_exptl_crystal_size_min 0.10
_refine_diff_density_max 1.171
_refine_diff_density_min -0.824
_refine_diff_density_rms 0.068
_refine_ls_extinction_method none
_refine_ls_goodness_of_fit_ref 1.038
_refine_ls_hydrogen_treatment mixed
_refine_ls_matrix_type fullcycle
_refine_ls_number_parameters 1530
_refine_ls_number_reflns 26277
_refine_ls_number_restraints 0
_refine_ls_restrained_S_all 1.038
_refine_ls_R_factor_all 0.0691
_refine_ls_R_factor_gt 0.0472
_refine_ls_shift/su_max 0.123
_refine_ls_shift/su_mean 0.011
_refine_ls_structure_factor_coef Fsqd
_refine_ls_weighting_details 'calc w=1/[\s^2^(Fo^2^)+(0.0848P)^2^+2.1481P] where P=(Fo^2^+2Fc^2^)/3'
_refine_ls_weighting_scheme calc
_refine_ls_wR_factor_gt 0.1356
_refine_ls_wR_factor_ref 0.1494
_reflns_number_gt 19502
_reflns_number_total 26277
_reflns_threshold_expression >2sigma(I)
_cod_data_source_file ic801623m_si_004_1.cif
_cod_data_source_block scb24
_cod_depositor_comments
;
The following automatic conversions were performed:
'_symmetry_cell_setting' value 'Triclinic' changed to 'triclinic'
according to '/home/saulius/struct/CIF-dictionaries/cif_core.dic'
dictionary named 'cif_core.dic' version 2.4.1 from 2010-06-29.

Automatic conversion script
Id: cif_fix_enum 1527 2010-12-29 10:47:43Z saulius 
;
_cod_original_cell_volume 5362.3(16)
_cod_original_sg_symbol_H-M P-1
_cod_database_code 4302049

loop_
_symmetry_equiv_pos_as_xyz
'x, y, z'
'-x, -y, -z'

loop_
_atom_site_label
_atom_site_type_symbol
_atom_site_fract_x
_atom_site_fract_y
_atom_site_fract_z
_atom_site_U_iso_or_equiv
_atom_site_adp_type
_atom_site_occupancy
_atom_site_symmetry_multiplicity
_atom_site_calc_flag
_atom_site_refinement_flags
_atom_site_disorder_assembly
_atom_site_disorder_group
Fe1 Fe 0.35905(2) 0.331367(14) 0.632252(11) 0.02477(7) Uani 1 1 d . . .
N1 N 0.47366(13) 0.28708(8) 0.58533(6) 0.0228(3) Uani 1 1 d . . .
N2 N 0.47972(12) 0.40559(8) 0.64559(6) 0.0198(3) Uani 1 1 d . . .
N3 N 0.28485(13) 0.44446(8) 0.67073(6) 0.0226(3) Uani 1 1 d . . .
N4 N 0.20625(13) 0.32205(8) 0.57022(6) 0.0242(3) Uani 1 1 d . . .
N5 N 0.26216(12) 0.28153(8) 0.67631(6) 0.0211(3) Uani 1 1 d . . .
N6 N 0.48397(13) 0.27738(8) 0.72259(6) 0.0222(3) Uani 1 1 d . . .
C1 C 0.68274(17) 0.28663(11) 0.58966(10) 0.0335(5) Uani 1 1 d . . .
H1A H 0.6655 0.2404 0.5697 0.050 Uiso 1 1 calc R . .
H1B H 0.7369 0.2815 0.6261 0.050 Uiso 1 1 calc R . .
H1C H 0.7152 0.3179 0.5654 0.050 Uiso 1 1 calc R . .
C2 C 0.57578(15) 0.31743(10) 0.60161(8) 0.0234(4) Uani 1 1 d . . .
C3 C 0.58111(15) 0.38342(9) 0.63348(7) 0.0210(3) Uani 1 1 d . . .
C4 C 0.67826(16) 0.42610(10) 0.64920(8) 0.0254(4) Uani 1 1 d . . .
H4 H 0.7460(19) 0.4104(11) 0.6443(9) 0.027(5) Uiso 1 1 d . . .
C5 C 0.67164(17) 0.49313(10) 0.67206(8) 0.0270(4) Uani 1 1 d . . .
H5 H 0.7290(19) 0.5204(12) 0.6810(9) 0.028(6) Uiso 1 1 d . . .
C6 C 0.56719(16) 0.51738(10) 0.67990(8) 0.0249(4) Uani 1 1 d . . .
H6 H 0.560(2) 0.5654(13) 0.6969(11) 0.042(7) Uiso 1 1 d . . .
C7 C 0.47377(15) 0.47250(9) 0.66757(7) 0.0213(3) Uani 1 1 d . . .
C8 C 0.36431(15) 0.49209(9) 0.68075(7) 0.0215(4) Uani 1 1 d . . .
C9 C 0.35311(17) 0.56459(10) 0.70595(9) 0.0304(4) Uani 1 1 d . . .
H9A H 0.2765 0.5699 0.7123 0.046 Uiso 1 1 calc R . .
H9B H 0.3680 0.5996 0.6792 0.046 Uiso 1 1 calc R . .
H9C H 0.4075 0.5715 0.7427 0.046 Uiso 1 1 calc R . .
C10 C 0.45413(16) 0.23211(10) 0.54093(8) 0.0267(4) Uani 1 1 d . . .
C11 C 0.40462(18) 0.16793(11) 0.55107(9) 0.0317(4) Uani 1 1 d . . .
C12 C 0.3889(2) 0.11482(12) 0.50772(11) 0.0446(6) Uani 1 1 d . . .
H12A H 0.3588 0.0704 0.5147 0.054 Uiso 1 1 calc R . .
C13 C 0.4157(2) 0.12474(14) 0.45523(11) 0.0514(7) Uani 1 1 d . . .
H13A H 0.4063 0.0873 0.4269 0.062 Uiso 1 1 calc R . .
C14 C 0.4559(2) 0.18902(14) 0.44419(10) 0.0449(6) Uani 1 1 d . . .
H14 H 0.476(2) 0.1947(15) 0.4041(13) 0.060(8) Uiso 1 1 d . . .
C15 C 0.47603(18) 0.24391(11) 0.48600(9) 0.0329(4) Uani 1 1 d . A .
C16 C 0.3625(2) 0.15664(12) 0.60538(10) 0.0376(5) Uani 1 1 d . . .
H16B H 0.406(2) 0.1874(13) 0.6350(11) 0.042(7) Uiso 1 1 d . . .
H16A H 0.280(2) 0.1698(14) 0.5992(12) 0.054(8) Uiso 1 1 d . . .
C17 C 0.3668(3) 0.08162(14) 0.62461(14) 0.0664(9) Uani 1 1 d . . .
H17A H 0.3094 0.0527 0.5980 0.100 Uiso 1 1 calc R . .
H17B H 0.3520 0.0807 0.6635 0.100 Uiso 1 1 calc R . .
H17C H 0.4416 0.0630 0.6247 0.100 Uiso 1 1 calc R . .
C18 C 0.5140(2) 0.31450(12) 0.46895(10) 0.0435(6) Uani 1 1 d . . .
C19 C 0.6040(4) 0.3105(2) 0.43304(19) 0.0620(14) Uani 0.696(6) 1 d P A 1
H19A H 0.6243 0.3580 0.4238 0.093 Uiso 0.696(6) 1 calc PR A 1
H19B H 0.5745 0.2826 0.3973 0.093 Uiso 0.696(6) 1 calc PR A 1
H19C H 0.6709 0.2882 0.4549 0.093 Uiso 0.696(6) 1 calc PR A 1
C19' C 0.4870(8) 0.3346(5) 0.4125(3) 0.050(3) Uani 0.304(6) 1 d P A 2
H19D H 0.4089 0.3501 0.4035 0.074 Uiso 0.304(6) 1 calc PR A 2
H19E H 0.4955 0.2947 0.3866 0.074 Uiso 0.304(6) 1 calc PR A 2
H19F H 0.5377 0.3734 0.4074 0.074 Uiso 0.304(6) 1 calc PR A 2
C20 C 0.18015(15) 0.45655(9) 0.68845(8) 0.0225(4) Uani 1 1 d . . .
C21 C 0.17448(15) 0.44250(10) 0.74539(8) 0.0245(4) Uani 1 1 d . . .
C22 C 0.07106(17) 0.44728(11) 0.76191(9) 0.0316(4) Uani 1 1 d . . .
H22 H 0.065(2) 0.4356(13) 0.8012(11) 0.040(6) Uiso 1 1 d . . .
C23 C -0.02513(17) 0.46595(12) 0.72357(10) 0.0360(5) Uani 1 1 d . . .
H23 H -0.097(2) 0.4664(12) 0.7359(10) 0.037(6) Uiso 1 1 d . . .
C24 C -0.01847(17) 0.48126(12) 0.66824(9) 0.0340(5) Uani 1 1 d . . .
H24 H -0.082(2) 0.4940(12) 0.6400(10) 0.035(6) Uiso 1 1 d . . .
C25 C 0.08336(17) 0.47680(10) 0.64955(8) 0.0284(4) Uani 1 1 d . . .
C26 C 0.27989(17) 0.42212(11) 0.78755(8) 0.0280(4) Uani 1 1 d . . .
H26B H 0.3356(18) 0.4649(12) 0.7944(9) 0.029(6) Uiso 1 1 d . . .
H26A H 0.3170(18) 0.3849(12) 0.7691(9) 0.030(6) Uiso 1 1 d . . .
C27 C 0.2616(2) 0.39895(14) 0.84476(10) 0.0438(6) Uani 1 1 d . . .
H27A H 0.2335 0.4383 0.8651 0.066 Uiso 1 1 calc R . .
H27B H 0.3332 0.3837 0.8680 0.066 Uiso 1 1 calc R . .
H27C H 0.2063 0.3598 0.8385 0.066 Uiso 1 1 calc R . .
C28 C 0.0825(2) 0.49452(13) 0.58812(9) 0.0386(5) Uani 1 1 d . . .
H28B H 0.126(2) 0.4629(14) 0.5703(11) 0.047(7) Uiso 1 1 d . . .
H28A H 0.000(3) 0.4955(16) 0.5610(14) 0.072(9) Uiso 1 1 d . . .
C29 C 0.1192(3) 0.56832(15) 0.58141(12) 0.0590(7) Uani 1 1 d . . .
H29A H 0.0706 0.6009 0.5972 0.089 Uiso 1 1 calc R . .
H29B H 0.1135 0.5764 0.5405 0.089 Uiso 1 1 calc R . .
H29C H 0.1975 0.5761 0.6022 0.089 Uiso 1 1 calc R . .
C30 C -0.00308(16) 0.31988(12) 0.56778(9) 0.0331(4) Uani 1 1 d . . .
H30A H -0.0090 0.3364 0.5288 0.050 Uiso 1 1 calc R . .
H30B H -0.0341 0.3550 0.5910 0.050 Uiso 1 1 calc R . .
H30C H -0.0455 0.2753 0.5659 0.050 Uiso 1 1 calc R . .
C31 C 0.11979(16) 0.30898(10) 0.59509(8) 0.0255(4) Uani 1 1 d . . .
C32 C 0.14769(15) 0.28477(10) 0.65268(8) 0.0239(4) Uani 1 1 d . . .
C33 C 0.06785(17) 0.26168(12) 0.68271(9) 0.0320(4) Uani 1 1 d . . .
H33 H -0.010(2) 0.2690(13) 0.6671(11) 0.045(7) Uiso 1 1 d . . .
C34 C 0.10206(18) 0.22959(13) 0.73394(10) 0.0361(5) Uani 1 1 d . . .
H34 H 0.050(2) 0.2108(14) 0.7532(11) 0.046(7) Uiso 1 1 d . . .
C35 C 0.21774(17) 0.22191(11) 0.75591(9) 0.0299(4) Uani 1 1 d . . .
H35 H 0.2426(18) 0.2013(11) 0.7921(10) 0.028(5) Uiso 1 1 d . . .
C36 C 0.29532(15) 0.24946(9) 0.72749(8) 0.0227(4) Uani 1 1 d . . .
C37 C 0.41821(15) 0.24845(9) 0.75164(8) 0.0227(4) Uani 1 1 d . . .
C38 C 0.45863(18) 0.21546(12) 0.80835(9) 0.0343(5) Uani 1 1 d . . .
H38A H 0.5408 0.2215 0.8201 0.051 Uiso 1 1 calc R . .
H38B H 0.4383 0.1652 0.8045 0.051 Uiso 1 1 calc R . .
H38C H 0.4233 0.2381 0.8375 0.051 Uiso 1 1 calc R . .
C39 C 0.18831(17) 0.32848(11) 0.50916(8) 0.0295(4) Uani 1 1 d . . .
C40 C 0.1302(2) 0.27490(13) 0.47090(9) 0.0406(5) Uani 1 1 d . . .
C41 C 0.1141(2) 0.28424(16) 0.41151(10) 0.0544(7) Uani 1 1 d . . .
H41A H 0.0732 0.2492 0.3854 0.065 Uiso 1 1 calc R . .
C42 C 0.1551(2) 0.34170(17) 0.39034(10) 0.0570(7) Uani 1 1 d . . .
H42A H 0.1407 0.3474 0.3499 0.068 Uiso 1 1 calc R . .
C43 C 0.2173(2) 0.39153(16) 0.42734(10) 0.0456(6) Uani 1 1 d . . .
H43 H 0.251(2) 0.4324(15) 0.4118(12) 0.053(8) Uiso 1 1 d . . .
C44 C 0.23736(17) 0.38574(12) 0.48702(8) 0.0326(4) Uani 1 1 d . . .
C45 C 0.0891(3) 0.20764(14) 0.49182(12) 0.0550(7) Uani 1 1 d . . .
H45A H 0.1362 0.1994 0.5303 0.066 Uiso 1 1 calc R . .
H45B H 0.0109 0.2143 0.4967 0.066 Uiso 1 1 calc R . .
C46 C 0.0903(3) 0.14279(17) 0.45397(15) 0.0729(9) Uani 1 1 d . . .
H46A H 0.0325 0.1459 0.4185 0.109 Uiso 1 1 calc R . .
H46B H 0.0746 0.1013 0.4744 0.109 Uiso 1 1 calc R . .
H46C H 0.1646 0.1388 0.4443 0.109 Uiso 1 1 calc R . .
C47 C 0.31499(19) 0.43830(12) 0.52479(9) 0.0344(5) Uani 1 1 d . . .
H47B H 0.293(2) 0.4525(12) 0.5586(11) 0.037(6) Uiso 1 1 d . . .
H47A H 0.393(2) 0.4168(14) 0.5370(12) 0.052(8) Uiso 1 1 d . . .
C48 C 0.3369(4) 0.50553(18) 0.49874(14) 0.0836(12) Uani 1 1 d . . .
H48A H 0.3780 0.4962 0.4680 0.125 Uiso 1 1 calc R . .
H48B H 0.3822 0.5375 0.5284 0.125 Uiso 1 1 calc R . .
H48C H 0.2651 0.5272 0.4826 0.125 Uiso 1 1 calc R . .
C49 C 0.60362(15) 0.28206(10) 0.74470(8) 0.0246(4) Uani 1 1 d . . .
C50 C 0.67398(17) 0.22867(11) 0.73071(9) 0.0299(4) Uani 1 1 d . . .
C51 C 0.79044(19) 0.23711(13) 0.75025(11) 0.0406(5) Uani 1 1 d . . .
H51 H 0.832(2) 0.2017(14) 0.7443(11) 0.042(7) Uiso 1 1 d . . .
C52 C 0.83767(19) 0.29659(14) 0.78182(11) 0.0439(6) Uani 1 1 d . . .
H52 H 0.919(2) 0.2987(14) 0.7943(12) 0.053(8) Uiso 1 1 d . . .
C53 C 0.76806(18) 0.34837(12) 0.79506(10) 0.0353(5) Uani 1 1 d . . .
H53 H 0.803(2) 0.3899(13) 0.8182(11) 0.043(7) Uiso 1 1 d . . .
C54 C 0.65052(16) 0.34216(10) 0.77729(8) 0.0264(4) Uani 1 1 d . . .
C55 C 0.6232(2) 0.16466(11) 0.69477(11) 0.0349(5) Uani 1 1 d . . .
H55B H 0.563(2) 0.1469(13) 0.7114(11) 0.042(7) Uiso 1 1 d . . .
H55A H 0.586(2) 0.1772(15) 0.6588(13) 0.053(8) Uiso 1 1 d . . .
C56 C 0.7047(2) 0.10789(13) 0.68511(13) 0.0536(7) Uani 1 1 d . . .
H56A H 0.7595 0.1272 0.6646 0.080 Uiso 1 1 calc R . .
H56B H 0.6627 0.0684 0.6622 0.080 Uiso 1 1 calc R . .
H56C H 0.7445 0.0915 0.7224 0.080 Uiso 1 1 calc R . .
C57 C 0.57921(17) 0.39950(10) 0.79497(9) 0.0278(4) Uani 1 1 d . . .
H57B H 0.5026(19) 0.3942(11) 0.7719(9) 0.025(5) Uiso 1 1 d . . .
H57A H 0.6107(19) 0.4430(12) 0.7866(10) 0.033(6) Uiso 1 1 d . . .
C58 C 0.5766(2) 0.39966(12) 0.85870(9) 0.0391(5) Uani 1 1 d . . .
H58A H 0.5424 0.3554 0.8671 0.059 Uiso 1 1 calc R . .
H58B H 0.5319 0.4391 0.8683 0.059 Uiso 1 1 calc R . .
H58C H 0.6537 0.4047 0.8818 0.059 Uiso 1 1 calc R . .
Fe2 Fe 0.79552(2) 0.786958(13) 0.900449(11) 0.02121(7) Uani 1 1 d . . .
N7 N 0.66185(12) 0.85523(7) 0.88004(6) 0.0196(3) Uani 1 1 d . . .
N8 N 0.66951(11) 0.71830(7) 0.87116(6) 0.0173(3) Uani 1 1 d . . .
N9 N 0.87563(12) 0.66141(7) 0.88546(6) 0.0201(3) Uani 1 1 d . . .
N10 N 0.90750(12) 0.82397(7) 0.85086(6) 0.0194(3) Uani 1 1 d . . .
N11 N 0.93679(12) 0.79781(7) 0.96013(6) 0.0173(3) Uani 1 1 d . . .
N12 N 0.74850(12) 0.77468(8) 0.99790(6) 0.0198(3) Uani 1 1 d . . .
C59 C 0.45403(15) 0.85756(10) 0.87917(8) 0.0260(4) Uani 1 1 d . . .
H59A H 0.4672 0.9086 0.8831 0.039 Uiso 1 1 calc R . .
H59B H 0.4268 0.8415 0.9126 0.039 Uiso 1 1 calc R . .
H59C H 0.3974 0.8457 0.8439 0.039 Uiso 1 1 calc R . .
C60 C 0.56295(14) 0.82193(9) 0.87602(7) 0.0198(3) Uani 1 1 d . . .
C61 C 0.56437(14) 0.74696(9) 0.87010(7) 0.0184(3) Uani 1 1 d . . .
C62 C 0.46763(15) 0.70357(10) 0.86180(8) 0.0227(4) Uani 1 1 d . . .
H62 H 0.3964(19) 0.7228(11) 0.8618(9) 0.028(6) Uiso 1 1 d . . .
C63 C 0.47574(16) 0.63262(10) 0.84979(8) 0.0255(4) Uani 1 1 d . . .
H63 H 0.413(2) 0.6056(13) 0.8427(10) 0.037(6) Uiso 1 1 d . . .
C64 C 0.58109(15) 0.60500(10) 0.84664(8) 0.0230(4) Uani 1 1 d . . .
H64 H 0.5856(19) 0.5594(12) 0.8373(10) 0.031(6) Uiso 1 1 d . . .
C65 C 0.67609(14) 0.64786(9) 0.85903(7) 0.0182(3) Uani 1 1 d . . .
C66 C 0.79109(14) 0.61969(9) 0.86494(7) 0.0189(3) Uani 1 1 d . . .
C67 C 0.80240(16) 0.54331(9) 0.84833(9) 0.0277(4) Uani 1 1 d . . .
H67A H 0.8822 0.5332 0.8510 0.042 Uiso 1 1 calc R . .
H67B H 0.7605 0.5334 0.8087 0.042 Uiso 1 1 calc R . .
H67C H 0.7719 0.5137 0.8745 0.042 Uiso 1 1 calc R . .
C68 C 0.66595(15) 0.92847(9) 0.87045(8) 0.0222(4) Uani 1 1 d . . .
C69 C 0.60691(17) 0.95390(10) 0.81757(9) 0.0283(4) Uani 1 1 d . . .
C70 C 0.61155(19) 1.02545(11) 0.80938(10) 0.0364(5) Uani 1 1 d . . .
H70 H 0.573(2) 1.0387(13) 0.7731(11) 0.039(6) Uiso 1 1 d . . .
C71 C 0.6746(2) 1.07135(11) 0.85030(11) 0.0398(5) Uani 1 1 d . . .
H71 H 0.675(2) 1.1228(15) 0.8424(12) 0.057(8) Uiso 1 1 d . . .
C72 C 0.73760(18) 1.04553(10) 0.90000(10) 0.0338(5) Uani 1 1 d . . .
H72 H 0.7794(19) 1.0754(12) 0.9274(10) 0.029(6) Uiso 1 1 d . . .
C73 C 0.73596(15) 0.97467(9) 0.91091(8) 0.0248(4) Uani 1 1 d . . .
C74 C 0.5469(3) 0.90424(13) 0.76934(10) 0.0411(5) Uani 1 1 d . . .
H74A H 0.594(3) 0.8627(17) 0.7687(13) 0.070(9) Uiso 1 1 d . . .
H74B H 0.480(2) 0.8923(14) 0.7756(11) 0.043(7) Uiso 1 1 d . . .
C75 C 0.5300(2) 0.92993(14) 0.70951(10) 0.0476(6) Uani 1 1 d . . .
H75A H 0.4758 0.9680 0.7050 0.071 Uiso 1 1 calc R . .
H75B H 0.5009 0.8912 0.6817 0.071 Uiso 1 1 calc R . .
H75C H 0.6022 0.9474 0.7027 0.071 Uiso 1 1 calc R . .
C76 C 0.81386(18) 0.94933(10) 0.96383(9) 0.0281(4) Uani 1 1 d . . .
H76B H 0.7871(18) 0.9114(12) 0.9727(9) 0.023(5) Uiso 1 1 d . . .
H76A H 0.888(2) 0.9403(13) 0.9544(10) 0.040(7) Uiso 1 1 d . . .
C77 C 0.8372(3) 1.00043(13) 1.01614(11) 0.0558(7) Uani 1 1 d . . .
H77A H 0.8847 1.0398 1.0090 0.084 Uiso 1 1 calc R . .
H77B H 0.8762 0.9761 1.0500 0.084 Uiso 1 1 calc R . .
H77C H 0.7657 1.0182 1.0231 0.084 Uiso 1 1 calc R . .
C78 C 0.98880(14) 0.63566(9) 0.89791(8) 0.0217(4) Uani 1 1 d . . .
C79 C 1.03357(15) 0.61452(9) 0.95392(8) 0.0244(4) Uani 1 1 d . . .
C80 C 1.14641(17) 0.59588(11) 0.96774(10) 0.0329(4) Uani 1 1 d . . .
H80 H 1.1733(19) 0.5829(12) 1.0052(10) 0.032(6) Uiso 1 1 d . . .
C81 C 1.21309(18) 0.59658(13) 0.92735(11) 0.0397(5) Uani 1 1 d . . .
H81 H 1.289(2) 0.5847(15) 0.9360(12) 0.058(8) Uiso 1 1 d . . .
C82 C 1.16770(17) 0.61519(12) 0.87201(10) 0.0352(5) Uani 1 1 d . . .
H82 H 1.2125(19) 0.6132(12) 0.8448(10) 0.032(6) Uiso 1 1 d . . .
C83 C 1.05510(15) 0.63500(10) 0.85591(9) 0.0258(4) Uani 1 1 d . . .
C84 C 0.95792(17) 0.61105(10) 0.99681(8) 0.0265(4) Uani 1 1 d . . .
H84B H 0.917(2) 0.6558(13) 0.9952(10) 0.039(6) Uiso 1 1 d . . .
H84A H 0.9021(19) 0.5727(12) 0.9835(10) 0.033(6) Uiso 1 1 d . . .
C85 C 1.0147(2) 0.59590(13) 1.05792(10) 0.0422(5) Uani 1 1 d . . .
H85A H 1.0469 0.5490 1.0587 0.063 Uiso 1 1 calc R . .
H85B H 0.9590 0.5977 1.0824 0.063 Uiso 1 1 calc R . .
H85C H 1.0749 0.6311 1.0724 0.063 Uiso 1 1 calc R . .
C86 C 1.00552(17) 0.65534(11) 0.79553(9) 0.0294(4) Uani 1 1 d . . .
H86B H 0.9762(18) 0.7035(12) 0.7984(9) 0.028(5) Uiso 1 1 d . . .
H86A H 0.938(2) 0.6216(13) 0.7818(10) 0.041(7) Uiso 1 1 d . . .
C87 C 1.0843(2) 0.65189(14) 0.75354(10) 0.0417(5) Uani 1 1 d . . .
H87A H 1.1512 0.6820 0.7685 0.063 Uiso 1 1 calc R . .
H87B H 1.0451 0.6682 0.7161 0.063 Uiso 1 1 calc R . .
H87C H 1.1074 0.6033 0.7489 0.063 Uiso 1 1 calc R . .
C88 C 1.11469(16) 0.82425(11) 0.84997(9) 0.0278(4) Uani 1 1 d . . .
H88A H 1.0884 0.8345 0.8093 0.042 Uiso 1 1 calc R . .
H88B H 1.1543 0.7797 0.8529 0.042 Uiso 1 1 calc R . .
H88C H 1.1661 0.8622 0.8694 0.042 Uiso 1 1 calc R . .
C89 C 1.01486(14) 0.81878(9) 0.87823(8) 0.0198(3) Uani 1 1 d . . .
C90 C 1.03334(14) 0.80483(8) 0.93829(8) 0.0187(3) Uani 1 1 d . . .
C91 C 1.14020(15) 0.80010(9) 0.97451(8) 0.0228(4) Uani 1 1 d . . .
H91 H 1.2047(19) 0.8031(11) 0.9587(9) 0.027(5) Uiso 1 1 d . . .
C92 C 1.14898(15) 0.79310(10) 1.03279(8) 0.0248(4) Uani 1 1 d . . .
H92 H 1.219(2) 0.7919(12) 1.0568(10) 0.032(6) Uiso 1 1 d . . .
C93 C 1.05131(15) 0.78996(9) 1.05510(8) 0.0228(4) Uani 1 1 d . . .
H93 H 1.0592(17) 0.7845(11) 1.0964(9) 0.025(5) Uiso 1 1 d . . .
C94 C 0.94646(14) 0.79119(9) 1.01805(7) 0.0187(3) Uani 1 1 d . . .
C95 C 0.84017(15) 0.77996(9) 1.03728(7) 0.0196(3) Uani 1 1 d . . .
C96 C 0.84377(17) 0.77350(11) 1.10051(8) 0.0293(4) Uani 1 1 d . . .
H96A H 0.7674 0.7640 1.1063 0.044 Uiso 1 1 calc R . .
H96B H 0.8737 0.8175 1.1214 0.044 Uiso 1 1 calc R . .
H96C H 0.8925 0.7348 1.1151 0.044 Uiso 1 1 calc R . .
C97 C 0.88102(15) 0.85301(10) 0.79504(8) 0.0220(4) Uani 1 1 d . . .
C98 C 0.81592(16) 0.81419(10) 0.74727(8) 0.0259(4) Uani 1 1 d . . .
C99 C 0.79439(19) 0.84390(12) 0.69354(9) 0.0336(5) Uani 1 1 d . . .
H99 H 0.757(2) 0.8170(14) 0.6598(12) 0.049(7) Uiso 1 1 d . . .
C100 C 0.8306(2) 0.91070(12) 0.68668(9) 0.0373(5) Uani 1 1 d . . .
H100 H 0.815(2) 0.9321(13) 0.6469(11) 0.045(7) Uiso 1 1 d . . .
C101 C 0.88815(18) 0.95026(12) 0.73408(9) 0.0328(4) Uani 1 1 d . . .
H101 H 0.9098(17) 0.9975(12) 0.7307(9) 0.024(5) Uiso 1 1 d . . .
C102 C 0.91432(16) 0.92311(10) 0.78867(8) 0.0252(4) Uani 1 1 d . . .
C103 C 0.76915(18) 0.74099(11) 0.75097(8) 0.0307(4) Uani 1 1 d . . .
H10G H 0.7824 0.7295 0.7921 0.037 Uiso 1 1 calc R . .
H10H H 0.8122 0.7075 0.7317 0.037 Uiso 1 1 calc R . .
C104 C 0.6452(2) 0.72947(14) 0.72478(14) 0.0559(7) Uani 1 1 d . . .
H10A H 0.6009 0.7592 0.7458 0.084 Uiso 1 1 calc R . .
H10B H 0.6241 0.6800 0.7273 0.084 Uiso 1 1 calc R . .
H10C H 0.6302 0.7418 0.6843 0.084 Uiso 1 1 calc R . .
C105 C 0.97281(19) 0.96891(10) 0.83975(9) 0.0300(4) Uani 1 1 d . . .
H105 H 1.052(2) 0.9563(13) 0.8523(11) 0.043(7) Uiso 1 1 d . . .
H105 H 0.939(2) 0.9597(13) 0.8705(11) 0.041(7) Uiso 1 1 d . . .
C106 C 0.9715(2) 1.04740(11) 0.83123(11) 0.0415(5) Uani 1 1 d . . .
H10D H 1.0171 1.0586 0.8032 0.062 Uiso 1 1 calc R . .
H10E H 1.0029 1.0726 0.8681 0.062 Uiso 1 1 calc R . .
H10F H 0.8937 1.0617 0.8169 0.062 Uiso 1 1 calc R . .
C107 C 0.64158(14) 0.75886(10) 1.01212(7) 0.0208(3) Uani 1 1 d . . .
C108 C 0.57080(16) 0.81278(10) 1.02427(8) 0.0257(4) Uani 1 1 d . . .
C109 C 0.46241(17) 0.79483(12) 1.03081(9) 0.0319(4) Uani 1 1 d . . .
H109 H 0.415(2) 0.8314(13) 1.0395(10) 0.037(6) Uiso 1 1 d . . .
C110 C 0.42489(17) 0.72590(12) 1.02612(10) 0.0337(5) Uani 1 1 d . . .
H110 H 0.350(2) 0.7122(13) 1.0297(10) 0.042(7) Uiso 1 1 d . . .
C111 C 0.49725(16) 0.67302(11) 1.01663(9) 0.0281(4) Uani 1 1 d . . .
H111 H 0.4709(19) 0.6238(12) 1.0162(10) 0.033(6) Uiso 1 1 d . . .
C112 C 0.60603(15) 0.68827(10) 1.01006(7) 0.0217(4) Uani 1 1 d . . .
C113 C 0.6112(2) 0.88822(11) 1.03009(11) 0.0351(5) Uani 1 1 d . . .
H113 H 0.610(2) 0.9029(14) 0.9956(12) 0.044(7) Uiso 1 1 d . . .
H113 H 0.689(2) 0.8927(14) 1.0543(12) 0.051(8) Uiso 1 1 d . . .
C114 C 0.5439(4) 0.93825(16) 1.0595(2) 0.0970(15) Uani 1 1 d . . .
H11A H 0.4661 0.9388 1.0372 0.145 Uiso 1 1 calc R . .
H11B H 0.5779 0.9856 1.0621 0.145 Uiso 1 1 calc R . .
H11C H 0.5441 0.9228 1.0984 0.145 Uiso 1 1 calc R . .
C115 C 0.68601(16) 0.63104(10) 1.00170(8) 0.0236(4) Uani 1 1 d . . .
H115 H 0.7168(16) 0.6436(10) 0.9689(9) 0.018(5) Uiso 1 1 d . . .
H115 H 0.7466(19) 0.6340(11) 1.0343(10) 0.029(6) Uiso 1 1 d . . .
C116 C 0.63603(19) 0.55681(11) 0.99240(10) 0.0351(5) Uani 1 1 d . . .
H11D H 0.6091 0.5436 1.0267 0.053 Uiso 1 1 calc R . .
H11E H 0.6939 0.5242 0.9856 0.053 Uiso 1 1 calc R . .
H11F H 0.5728 0.5547 0.9589 0.053 Uiso 1 1 calc R . .
O1S O 0.2550 0.8886 0.7386 0.128 Uani 1 1 d . . .
H1SA H 0.3186 0.8788 0.7679 0.153 Uiso 1 1 calc R . .
C1S C 0.2672 1.0065 0.7861 0.160 Uani 1 1 d . . .
H1SB H 0.2321 1.0525 0.7845 0.241 Uiso 1 1 calc R . .
H1SC H 0.3459 1.0121 0.7827 0.241 Uiso 1 1 calc R . .
H1SD H 0.2645 0.9856 0.8228 0.241 Uiso 1 1 calc R . .
C2S C 0.2064 0.9607 0.7388 0.174 Uani 1 1 d . . .
H2SA H 0.2087 0.9823 0.7018 0.209 Uiso 1 1 calc R . .
H2SB H 0.1265 0.9564 0.7417 0.209 Uiso 1 1 calc R . .
C3S C 0.2068 0.8303 0.6937 0.160 Uani 1 1 d . . .
H3SA H 0.1328 0.8140 0.7002 0.192 Uiso 1 1 calc R . .
H3SB H 0.1943 0.8496 0.6548 0.192 Uiso 1 1 calc R . .
C4S C 0.2822 0.7697 0.6958 0.216 Uani 1 1 d . . .
H4SA H 0.2480 0.7338 0.6663 0.324 Uiso 1 1 calc R . .
H4SB H 0.2935 0.7497 0.7339 0.324 Uiso 1 1 calc R . .
H4SC H 0.3552 0.7854 0.6887 0.324 Uiso 1 1 calc R . .
C5S C 0.0212 1.0644 0.6148 0.174 Uani 1 1 d . . .
H5SA H 0.0774 1.1011 0.6318 0.261 Uiso 1 1 calc R . .
H5SB H 0.0542 1.0312 0.5909 0.261 Uiso 1 1 calc R . .
H5SC H -0.0027 1.0394 0.6456 0.261 Uiso 1 1 calc R . .
C6S C -0.0911 1.1015 0.5738 0.279 Uani 1 1 d . . .
H6SA H -0.1257 1.1344 0.5980 0.335 Uiso 1 1 calc R . .
H6SB H -0.0668 1.1286 0.5437 0.335 Uiso 1 1 calc R . .
C7S C -0.1632 1.0542 0.5504 0.222 Uani 1 1 d . . .
H7SA H -0.1872 1.0270 0.5805 0.266 Uiso 1 1 calc R . .
H7SB H -0.1286 1.0214 0.5261 0.266 Uiso 1 1 calc R . .
C8S C -0.2769 1.0914 0.5092 0.154 Uani 1 1 d . . .
H8SA H -0.3380 1.0555 0.4967 0.185 Uiso 1 1 calc R . .
H8SB H -0.3051 1.1288 0.5322 0.185 Uiso 1 1 calc R . .
C9S C -0.2481 1.1199 0.4612 0.204 Uani 1 1 d . . .
H9SA H -0.3137 1.1427 0.4385 0.306 Uiso 1 1 calc R . .
H9SB H -0.2237 1.0824 0.4375 0.306 Uiso 1 1 calc R . .
H9SC H -0.1865 1.1547 0.4737 0.306 Uiso 1 1 calc R . .
H18A H 0.5289 0.3502 0.4993 0.050 Uiso 1 1 d . . .

loop_
_atom_site_aniso_label
_atom_site_aniso_U_11
_atom_site_aniso_U_22
_atom_site_aniso_U_33
_atom_site_aniso_U_23
_atom_site_aniso_U_13
_atom_site_aniso_U_12
Fe1 0.02244(14) 0.02946(15) 0.02354(14) 0.00021(11) 0.00826(10) -0.00786(11)
N1 0.0251(8) 0.0234(7) 0.0209(7) 0.0005(6) 0.0070(6) -0.0007(6)
N2 0.0198(7) 0.0214(7) 0.0188(7) 0.0017(6) 0.0057(6) 0.0000(6)
N3 0.0216(8) 0.0258(8) 0.0211(7) 0.0009(6) 0.0063(6) 0.0004(6)
N4 0.0252(8) 0.0276(8) 0.0198(7) -0.0002(6) 0.0050(6) -0.0015(6)
N5 0.0196(7) 0.0224(7) 0.0222(7) 0.0005(6) 0.0063(6) -0.0015(6)
N6 0.0230(8) 0.0221(7) 0.0222(7) 0.0022(6) 0.0060(6) 0.0002(6)
C1 0.0274(10) 0.0355(11) 0.0404(12) -0.0012(9) 0.0135(9) 0.0054(8)
C2 0.0249(9) 0.0255(9) 0.0220(9) 0.0039(7) 0.0094(7) 0.0021(7)
C3 0.0201(8) 0.0251(9) 0.0189(8) 0.0050(7) 0.0062(7) -0.0002(7)
C4 0.0195(9) 0.0314(10) 0.0260(9) 0.0037(8) 0.0064(7) 0.0002(7)
C5 0.0228(9) 0.0294(10) 0.0276(10) 0.0015(8) 0.0037(7) -0.0091(8)
C6 0.0270(10) 0.0236(9) 0.0240(9) 0.0003(7) 0.0055(7) -0.0035(7)
C7 0.0241(9) 0.0227(8) 0.0170(8) 0.0028(7) 0.0041(7) -0.0003(7)
C8 0.0253(9) 0.0222(8) 0.0173(8) 0.0018(7) 0.0045(7) 0.0025(7)
C9 0.0295(10) 0.0259(10) 0.0360(11) -0.0047(8) 0.0083(8) 0.0003(8)
C10 0.0263(10) 0.0265(9) 0.0267(9) -0.0036(7) 0.0052(7) 0.0022(7)
C11 0.0317(11) 0.0285(10) 0.0331(10) -0.0023(8) 0.0039(8) -0.0014(8)
C12 0.0529(15) 0.0322(11) 0.0463(14) -0.0091(10) 0.0074(11) -0.0077(10)
C13 0.0651(17) 0.0460(14) 0.0406(13) -0.0197(11) 0.0105(12) -0.0042(12)
C14 0.0549(15) 0.0493(14) 0.0299(11) -0.0091(10) 0.0096(10) 0.0031(11)
C15 0.0352(11) 0.0347(11) 0.0292(10) -0.0019(8) 0.0083(8) 0.0042(9)
C16 0.0410(13) 0.0337(11) 0.0383(12) -0.0002(9) 0.0098(10) -0.0076(10)
C17 0.107(3) 0.0355(14) 0.0605(18) 0.0044(12) 0.0267(17) -0.0190(15)
C18 0.0655(16) 0.0379(12) 0.0332(11) 0.0024(9) 0.0240(11) 0.0032(11)
C19 0.081(3) 0.057(2) 0.061(3) -0.006(2) 0.047(2) -0.010(2)
C19' 0.060(6) 0.049(5) 0.037(4) 0.004(4) 0.002(4) 0.007(4)
C20 0.0223(9) 0.0229(9) 0.0232(9) -0.0005(7) 0.0071(7) 0.0005(7)
C21 0.0223(9) 0.0271(9) 0.0244(9) 0.0012(7) 0.0058(7) 0.0007(7)
C22 0.0274(10) 0.0398(11) 0.0304(10) 0.0043(9) 0.0117(8) 0.0015(8)
C23 0.0204(10) 0.0500(13) 0.0399(12) 0.0021(10) 0.0112(9) 0.0024(9)
C24 0.0227(10) 0.0423(12) 0.0354(11) 0.0006(9) 0.0025(8) 0.0058(8)
C25 0.0278(10) 0.0300(10) 0.0275(10) 0.0000(8) 0.0061(8) 0.0034(8)
C26 0.0268(10) 0.0332(10) 0.0243(9) 0.0025(8) 0.0059(8) 0.0036(8)
C27 0.0421(13) 0.0612(15) 0.0308(11) 0.0163(11) 0.0103(10) 0.0108(11)
C28 0.0404(13) 0.0490(13) 0.0275(10) 0.0074(9) 0.0075(9) 0.0153(10)
C29 0.072(2) 0.0611(18) 0.0448(15) 0.0198(13) 0.0118(13) -0.0012(14)
C30 0.0225(10) 0.0430(12) 0.0317(10) 0.0025(9) 0.0009(8) 0.0009(8)
C31 0.0223(9) 0.0277(9) 0.0257(9) -0.0023(7) 0.0040(7) -0.0027(7)
C32 0.0207(9) 0.0250(9) 0.0264(9) -0.0009(7) 0.0070(7) -0.0018(7)
C33 0.0209(10) 0.0403(11) 0.0365(11) 0.0045(9) 0.0099(8) -0.0004(8)
C34 0.0281(11) 0.0469(13) 0.0385(12) 0.0104(10) 0.0170(9) -0.0012(9)
C35 0.0304(10) 0.0333(10) 0.0293(10) 0.0082(8) 0.0129(8) 0.0001(8)
C36 0.0251(9) 0.0209(8) 0.0230(9) 0.0004(7) 0.0072(7) -0.0002(7)
C37 0.0247(9) 0.0207(8) 0.0237(9) 0.0027(7) 0.0072(7) 0.0020(7)
C38 0.0315(11) 0.0400(12) 0.0327(11) 0.0164(9) 0.0069(8) 0.0015(9)
C39 0.0262(10) 0.0409(11) 0.0208(9) -0.0011(8) 0.0037(7) 0.0046(8)
C40 0.0377(12) 0.0534(14) 0.0281(11) -0.0096(10) 0.0029(9) -0.0015(10)
C41 0.0546(16) 0.0735(19) 0.0290(12) -0.0161(12) -0.0011(11) 0.0011(14)
C42 0.0571(17) 0.094(2) 0.0190(11) 0.0026(12) 0.0053(10) 0.0052(15)
C43 0.0425(13) 0.0695(17) 0.0260(11) 0.0103(11) 0.0079(10) 0.0046(12)
C44 0.0302(10) 0.0461(12) 0.0229(9) 0.0063(8) 0.0077(8) 0.0075(9)
C45 0.0648(18) 0.0493(15) 0.0479(15) -0.0167(12) 0.0098(13) -0.0125(13)
C46 0.083(2) 0.0628(19) 0.069(2) -0.0276(16) 0.0130(17) -0.0057(17)
C47 0.0355(12) 0.0445(12) 0.0257(10) 0.0089(9) 0.0109(9) -0.0006(9)
C48 0.133(3) 0.062(2) 0.0515(18) 0.0156(15) 0.0115(19) -0.033(2)
C49 0.0216(9) 0.0290(9) 0.0240(9) 0.0076(7) 0.0051(7) 0.0024(7)
C50 0.0277(10) 0.0307(10) 0.0323(10) 0.0054(8) 0.0079(8) 0.0045(8)
C51 0.0280(11) 0.0431(13) 0.0518(14) 0.0033(11) 0.0097(10) 0.0117(10)
C52 0.0205(10) 0.0536(14) 0.0548(15) 0.0007(11) 0.0021(10) 0.0030(10)
C53 0.0257(10) 0.0396(12) 0.0375(11) 0.0004(9) 0.0003(9) -0.0029(9)
C54 0.0237(9) 0.0310(10) 0.0239(9) 0.0056(7) 0.0026(7) 0.0007(7)
C55 0.0356(12) 0.0291(10) 0.0424(13) 0.0041(9) 0.0131(10) 0.0055(9)
C56 0.0517(15) 0.0387(13) 0.0752(19) -0.0041(13) 0.0253(14) 0.0105(11)
C57 0.0278(10) 0.0262(10) 0.0278(10) 0.0006(8) 0.0029(8) -0.0023(8)
C58 0.0493(14) 0.0362(12) 0.0332(11) 0.0018(9) 0.0124(10) -0.0030(10)
Fe2 0.01366(12) 0.02295(13) 0.02505(14) 0.00345(10) -0.00051(10) -0.00202(9)
N7 0.0189(7) 0.0183(7) 0.0211(7) 0.0015(6) 0.0030(6) 0.0016(5)
N8 0.0148(7) 0.0176(7) 0.0188(7) 0.0016(5) 0.0022(5) 0.0022(5)
N9 0.0171(7) 0.0193(7) 0.0245(7) -0.0003(6) 0.0057(6) 0.0025(5)
N10 0.0181(7) 0.0198(7) 0.0200(7) -0.0004(6) 0.0041(6) 0.0000(5)
N11 0.0161(7) 0.0163(7) 0.0195(7) -0.0001(5) 0.0040(5) 0.0005(5)
N12 0.0186(7) 0.0211(7) 0.0202(7) 0.0006(6) 0.0052(6) 0.0013(6)
C59 0.0201(9) 0.0271(9) 0.0317(10) 0.0020(8) 0.0068(7) 0.0066(7)
C60 0.0172(8) 0.0219(8) 0.0198(8) 0.0007(7) 0.0027(6) 0.0039(6)
C61 0.0151(8) 0.0216(8) 0.0181(8) 0.0015(6) 0.0022(6) 0.0024(6)
C62 0.0148(8) 0.0279(9) 0.0253(9) 0.0014(7) 0.0036(7) 0.0010(7)
C63 0.0174(9) 0.0263(9) 0.0315(10) -0.0021(8) 0.0036(7) -0.0053(7)
C64 0.0212(9) 0.0197(9) 0.0271(9) -0.0013(7) 0.0031(7) -0.0012(7)
C65 0.0182(8) 0.0190(8) 0.0174(8) 0.0008(6) 0.0035(6) 0.0009(6)
C66 0.0195(8) 0.0176(8) 0.0200(8) 0.0004(6) 0.0050(6) 0.0024(6)
C67 0.0235(9) 0.0187(8) 0.0395(11) -0.0040(8) 0.0044(8) 0.0010(7)
C68 0.0210(9) 0.0179(8) 0.0291(9) 0.0014(7) 0.0084(7) 0.0039(6)
C69 0.0280(10) 0.0257(9) 0.0313(10) 0.0055(8) 0.0058(8) 0.0055(7)
C70 0.0399(12) 0.0280(10) 0.0413(12) 0.0124(9) 0.0062(10) 0.0090(9)
C71 0.0421(13) 0.0209(10) 0.0576(15) 0.0090(10) 0.0121(11) 0.0058(9)
C72 0.0340(11) 0.0208(9) 0.0460(12) -0.0019(9) 0.0079(9) -0.0001(8)
C73 0.0226(9) 0.0210(9) 0.0320(10) 0.0003(7) 0.0085(7) 0.0018(7)
C74 0.0537(16) 0.0356(12) 0.0294(11) 0.0080(9) -0.0023(10) -0.0003(11)
C75 0.0566(16) 0.0546(15) 0.0320(12) 0.0060(11) 0.0094(11) 0.0039(12)
C76 0.0271(10) 0.0222(9) 0.0338(11) 0.0004(8) 0.0042(8) -0.0029(8)
C77 0.077(2) 0.0349(13) 0.0435(14) -0.0080(11) -0.0104(13) -0.0071(12)
C78 0.0173(8) 0.0173(8) 0.0300(9) -0.0023(7) 0.0044(7) 0.0010(6)
C79 0.0206(9) 0.0197(8) 0.0311(10) -0.0020(7) 0.0021(7) 0.0023(7)
C80 0.0238(10) 0.0341(11) 0.0382(12) 0.0034(9) 0.0001(8) 0.0066(8)
C81 0.0175(10) 0.0490(13) 0.0517(14) 0.0051(11) 0.0043(9) 0.0099(9)
C82 0.0208(10) 0.0430(12) 0.0446(12) 0.0005(10) 0.0126(9) 0.0059(8)
C83 0.0196(9) 0.0245(9) 0.0335(10) -0.0034(8) 0.0066(7) 0.0021(7)
C84 0.0269(10) 0.0223(9) 0.0302(10) 0.0021(8) 0.0051(8) 0.0041(8)
C85 0.0453(13) 0.0476(13) 0.0344(12) 0.0096(10) 0.0076(10) 0.0132(11)
C86 0.0249(10) 0.0321(10) 0.0323(10) -0.0027(8) 0.0089(8) 0.0037(8)
C87 0.0364(12) 0.0551(14) 0.0372(12) 0.0011(10) 0.0161(10) 0.0035(10)
C88 0.0198(9) 0.0335(10) 0.0325(10) 0.0035(8) 0.0104(8) 0.0014(7)
C89 0.0182(8) 0.0186(8) 0.0235(8) 0.0001(7) 0.0065(7) 0.0002(6)
C90 0.0160(8) 0.0152(7) 0.0251(8) -0.0005(6) 0.0052(6) -0.0001(6)
C91 0.0160(8) 0.0221(9) 0.0298(9) -0.0001(7) 0.0041(7) 0.0005(6)
C92 0.0172(9) 0.0243(9) 0.0289(9) -0.0003(7) -0.0037(7) 0.0029(7)
C93 0.0237(9) 0.0203(8) 0.0220(9) 0.0006(7) -0.0002(7) 0.0010(7)
C94 0.0203(8) 0.0156(8) 0.0197(8) 0.0000(6) 0.0033(6) 0.0000(6)
C95 0.0220(9) 0.0171(8) 0.0198(8) -0.0002(6) 0.0046(7) 0.0018(6)
C96 0.0274(10) 0.0408(11) 0.0192(9) 0.0022(8) 0.0039(7) -0.0052(8)
C97 0.0187(8) 0.0269(9) 0.0218(8) 0.0015(7) 0.0069(7) 0.0028(7)
C98 0.0259(9) 0.0300(10) 0.0223(9) 0.0002(7) 0.0064(7) 0.0031(7)
C99 0.0369(11) 0.0426(12) 0.0202(9) 0.0000(8) 0.0039(8) -0.0003(9)
C100 0.0429(13) 0.0454(13) 0.0244(10) 0.0110(9) 0.0073(9) 0.0018(10)
C101 0.0341(11) 0.0333(11) 0.0326(11) 0.0094(9) 0.0094(8) 0.0011(9)
C102 0.0222(9) 0.0277(9) 0.0272(9) 0.0034(7) 0.0078(7) 0.0022(7)
C103 0.0374(11) 0.0305(10) 0.0220(9) -0.0019(8) 0.0020(8) -0.0011(8)
C104 0.0401(14) 0.0403(14) 0.079(2) 0.0084(13) -0.0070(13) -0.0068(11)
C105 0.0343(11) 0.0251(10) 0.0306(10) 0.0035(8) 0.0062(9) -0.0022(8)
C106 0.0509(14) 0.0265(11) 0.0461(13) 0.0039(9) 0.0076(11) -0.0015(9)
C107 0.0180(8) 0.0282(9) 0.0167(8) 0.0030(7) 0.0044(6) 0.0011(7)
C108 0.0265(9) 0.0278(9) 0.0250(9) 0.0035(7) 0.0100(7) 0.0054(7)
C109 0.0250(10) 0.0380(11) 0.0365(11) 0.0073(9) 0.0132(8) 0.0127(8)
C110 0.0192(10) 0.0442(12) 0.0401(12) 0.0079(9) 0.0105(8) 0.0024(8)
C111 0.0235(9) 0.0320(10) 0.0296(10) 0.0065(8) 0.0070(8) -0.0021(8)
C112 0.0202(9) 0.0272(9) 0.0182(8) 0.0044(7) 0.0042(7) 0.0024(7)
C113 0.0424(13) 0.0277(10) 0.0404(12) 0.0010(9) 0.0205(10) 0.0065(9)
C114 0.122(3) 0.0384(16) 0.163(4) -0.017(2) 0.106(3) -0.0023(18)
C115 0.0241(9) 0.0252(9) 0.0224(9) 0.0043(7) 0.0065(7) 0.0034(7)
C116 0.0391(12) 0.0270(10) 0.0414(12) 0.0037(9) 0.0126(9) 0.0027(9)
O1S 0.073 0.179 0.130 0.045 0.013 -0.012
C1S 0.065 0.112 0.324 0.053 0.077 0.015
C2S 0.044 0.252 0.246 0.166 0.047 0.042
C3S 0.141 0.238 0.089 -0.005 0.009 -0.083
C4S 0.198 0.119 0.388 -0.018 0.196 -0.017
C5S 0.211 0.158 0.159 0.067 0.035 0.051
C6S 0.443 0.140 0.343 -0.120 0.316 -0.168
C7S 0.357 0.093 0.241 -0.005 0.120 0.046
C8S 0.160 0.094 0.211 -0.013 0.048 0.028
C9S 0.127 0.305 0.201 0.079 0.066 0.061

loop_
_atom_type_symbol
_atom_type_description
_atom_type_scat_dispersion_real
_atom_type_scat_dispersion_imag
_atom_type_scat_source
C C 0.0033 0.0016 'International Tables Vol C Tables 4.2.6.8 and 6.1.1.4'
H H 0.0000 0.0000 'International Tables Vol C Tables 4.2.6.8 and 6.1.1.4'
N N 0.0061 0.0033 'International Tables Vol C Tables 4.2.6.8 and 6.1.1.4'
Fe Fe 0.3463 0.8444 'International Tables Vol C Tables 4.2.6.8 and 6.1.1.4'
O O 0.0106 0.0060 'International Tables Vol C Tables 4.2.6.8 and 6.1.1.4'

loop_
_geom_angle_atom_site_label_1
_geom_angle_atom_site_label_2
_geom_angle_atom_site_label_3
_geom_angle
_geom_angle_site_symmetry_1
_geom_angle_site_symmetry_3
_geom_angle_publ_flag
N5 Fe1 N2 138.95(6) . . ?
N5 Fe1 N4 79.44(6) . . ?
N2 Fe1 N4 130.46(6) . . ?
N5 Fe1 N1 127.92(6) . . ?
N2 Fe1 N1 78.99(6) . . ?
N4 Fe1 N1 101.15(6) . . ?
C2 N1 C10 119.62(16) . . ?
C2 N1 Fe1 111.26(12) . . ?
C10 N1 Fe1 129.12(12) . . ?
C7 N2 C3 119.00(15) . . ?
C7 N2 Fe1 126.88(12) . . ?
C3 N2 Fe1 114.02(11) . . ?
C8 N3 C20 120.38(15) . . ?
C31 N4 C39 120.61(16) . . ?
C31 N4 Fe1 110.84(12) . . ?
C39 N4 Fe1 128.55(13) . . ?
C36 N5 C32 118.44(15) . . ?
C36 N5 Fe1 127.64(12) . . ?
C32 N5 Fe1 113.79(12) . . ?
C37 N6 C49 120.67(16) . . ?
N1 C2 C3 115.80(16) . . ?
N1 C2 C1 124.64(17) . . ?
C3 C2 C1 119.55(17) . . ?
N2 C3 C4 120.40(16) . . ?
N2 C3 C2 115.58(15) . . ?
C4 C3 C2 123.92(17) . . ?
C5 C4 C3 119.80(18) . . ?
C4 C5 C6 119.45(18) . . ?
C7 C6 C5 119.57(18) . . ?
N2 C7 C6 121.39(17) . . ?
N2 C7 C8 116.20(15) . . ?
C6 C7 C8 122.30(17) . . ?
N3 C8 C7 116.99(16) . . ?
N3 C8 C9 124.30(17) . . ?
C7 C8 C9 118.69(16) . . ?
C11 C10 C15 119.84(18) . . ?
C11 C10 N1 119.31(18) . . ?
C15 C10 N1 120.66(18) . . ?
C12 C11 C10 118.2(2) . . ?
C12 C11 C16 119.7(2) . . ?
C10 C11 C16 122.05(18) . . ?
C13 C12 C11 122.0(2) . . ?
C14 C13 C12 119.3(2) . . ?
C13 C14 C15 121.5(2) . . ?
C14 C15 C10 118.7(2) . . ?
C14 C15 C18 117.9(2) . . ?
C10 C15 C18 123.23(18) . . ?
C11 C16 C17 115.2(2) . . ?
C19' C18 C15 121.5(4) . . ?
C19' C18 C19 61.3(4) . . ?
C15 C18 C19 114.2(2) . . ?
C25 C20 C21 119.99(17) . . ?
C25 C20 N3 121.72(16) . . ?
C21 C20 N3 118.13(16) . . ?
C22 C21 C20 119.10(18) . . ?
C22 C21 C26 121.17(18) . . ?
C20 C21 C26 119.73(17) . . ?
C23 C22 C21 121.3(2) . . ?
C22 C23 C24 119.3(2) . . ?
C23 C24 C25 121.45(19) . . ?
C20 C25 C24 118.82(19) . . ?
C20 C25 C28 123.50(19) . . ?
C24 C25 C28 117.68(19) . . ?
C27 C26 C21 115.30(18) . . ?
C29 C28 C25 114.1(2) . . ?
N4 C31 C32 116.34(17) . . ?
N4 C31 C30 124.95(18) . . ?
C32 C31 C30 118.68(17) . . ?
N5 C32 C33 120.85(18) . . ?
N5 C32 C31 115.21(16) . . ?
C33 C32 C31 123.83(18) . . ?
C34 C33 C32 120.0(2) . . ?
C33 C34 C35 119.0(2) . . ?
C36 C35 C34 119.94(19) . . ?
N5 C36 C35 121.46(18) . . ?
N5 C36 C37 116.54(16) . . ?
C35 C36 C37 121.96(17) . . ?
N6 C37 C36 117.34(16) . . ?
N6 C37 C38 124.08(17) . . ?
C36 C37 C38 118.57(17) . . ?
C44 C39 C40 119.43(19) . . ?
C44 C39 N4 119.63(18) . . ?
C40 C39 N4 120.7(2) . . ?
C41 C40 C39 118.3(2) . . ?
C41 C40 C45 119.5(2) . . ?
C39 C40 C45 122.2(2) . . ?
C42 C41 C40 121.9(2) . . ?
C41 C42 C43 119.7(2) . . ?
C42 C43 C44 121.6(3) . . ?
C43 C44 C39 118.6(2) . . ?
C43 C44 C47 118.9(2) . . ?
C39 C44 C47 122.41(18) . . ?
C46 C45 C40 116.2(3) . . ?
C48 C47 C44 116.8(2) . . ?
C54 C49 C50 120.27(18) . . ?
C54 C49 N6 119.17(17) . . ?
C50 C49 N6 120.43(17) . . ?
C51 C50 C49 118.7(2) . . ?
C51 C50 C55 121.2(2) . . ?
C49 C50 C55 120.08(18) . . ?
C52 C51 C50 121.5(2) . . ?
C53 C52 C51 119.2(2) . . ?
C52 C53 C54 121.7(2) . . ?
C53 C54 C49 118.61(19) . . ?
C53 C54 C57 118.99(18) . . ?
C49 C54 C57 122.39(17) . . ?
C50 C55 C56 116.4(2) . . ?
C54 C57 C58 112.71(17) . . ?
N11 Fe2 N8 140.68(6) . . ?
N11 Fe2 N7 129.66(6) . . ?
N8 Fe2 N7 79.83(6) . . ?
N11 Fe2 N10 79.41(6) . . ?
N8 Fe2 N10 124.23(6) . . ?
N7 Fe2 N10 102.07(6) . . ?
C60 N7 C68 120.12(15) . . ?
C60 N7 Fe2 111.45(11) . . ?
C68 N7 Fe2 128.43(12) . . ?
C65 N8 C61 119.19(14) . . ?
C65 N8 Fe2 127.84(11) . . ?
C61 N8 Fe2 112.53(11) . . ?
C66 N9 C78 120.78(15) . . ?
C89 N10 C97 120.04(15) . . ?
C89 N10 Fe2 111.62(12) . . ?
C97 N10 Fe2 128.33(11) . . ?
C94 N11 C90 119.45(15) . . ?
C94 N11 Fe2 125.94(12) . . ?
C90 N11 Fe2 114.18(11) . . ?
C95 N12 C107 121.14(15) . . ?
N7 C60 C61 115.69(15) . . ?
N7 C60 C59 124.74(16) . . ?
C61 C60 C59 119.54(16) . . ?
N8 C61 C62 120.53(16) . . ?
N8 C61 C60 115.74(15) . . ?
C62 C61 C60 123.70(16) . . ?
C63 C62 C61 119.33(17) . . ?
C62 C63 C64 119.56(17) . . ?
C65 C64 C63 119.89(17) . . ?
N8 C65 C64 121.15(16) . . ?
N8 C65 C66 116.51(15) . . ?
C64 C65 C66 122.13(16) . . ?
N9 C66 C65 118.01(15) . . ?
N9 C66 C67 123.59(16) . . ?
C65 C66 C67 118.37(15) . . ?
C73 C68 C69 119.77(17) . . ?
C73 C68 N7 120.43(16) . . ?
C69 C68 N7 119.56(16) . . ?
C70 C69 C68 118.51(19) . . ?
C70 C69 C74 120.17(19) . . ?
C68 C69 C74 121.18(18) . . ?
C71 C70 C69 121.7(2) . . ?
C70 C71 C72 119.3(2) . . ?
C71 C72 C73 121.7(2) . . ?
C72 C73 C68 118.68(18) . . ?
C72 C73 C76 118.81(18) . . ?
C68 C73 C76 122.41(17) . . ?
C75 C74 C69 116.8(2) . . ?
C73 C76 C77 115.85(18) . . ?
C79 C78 C83 120.68(17) . . ?
C79 C78 N9 118.29(16) . . ?
C83 C78 N9 120.95(17) . . ?
C80 C79 C78 118.53(19) . . ?
C80 C79 C84 122.10(18) . . ?
C78 C79 C84 119.36(16) . . ?
C81 C80 C79 121.4(2) . . ?
C82 C81 C80 119.8(2) . . ?
C81 C82 C83 121.2(2) . . ?
C82 C83 C78 118.34(19) . . ?
C82 C83 C86 121.25(18) . . ?
C78 C83 C86 120.41(16) . . ?
C85 C84 C79 116.35(18) . . ?
C83 C86 C87 115.96(18) . . ?
N10 C89 C90 116.04(15) . . ?
N10 C89 C88 124.62(16) . . ?
C90 C89 C88 119.31(16) . . ?
N11 C90 C91 120.34(16) . . ?
N11 C90 C89 115.45(15) . . ?
C91 C90 C89 124.19(16) . . ?
C92 C91 C90 119.58(18) . . ?
C91 C92 C93 119.74(17) . . ?
C94 C93 C92 119.60(17) . . ?
N11 C94 C93 121.09(17) . . ?
N11 C94 C95 116.00(15) . . ?
C93 C94 C95 122.74(16) . . ?
N12 C95 C94 117.13(16) . . ?
N12 C95 C96 123.75(17) . . ?
C94 C95 C96 119.11(15) . . ?
C98 C97 C102 119.59(17) . . ?
C98 C97 N10 120.99(16) . . ?
C102 C97 N10 119.29(16) . . ?
C99 C98 C97 119.02(19) . . ?
C99 C98 C103 117.63(18) . . ?
C97 C98 C103 123.35(17) . . ?
C100 C99 C98 121.4(2) . . ?
C99 C100 C101 119.5(2) . . ?
C100 C101 C102 121.8(2) . . ?
C101 C102 C97 118.42(18) . . ?
C101 C102 C105 120.22(18) . . ?
C97 C102 C105 121.32(17) . . ?
C98 C103 C104 115.69(18) . . ?
C102 C105 C106 115.94(18) . . ?
C112 C107 C108 120.45(17) . . ?
C112 C107 N12 118.19(16) . . ?
C108 C107 N12 121.24(17) . . ?
C109 C108 C107 118.81(18) . . ?
C109 C108 C113 120.54(18) . . ?
C107 C108 C113 120.65(18) . . ?
C110 C109 C108 121.06(19) . . ?
C109 C110 C111 119.51(19) . . ?
C110 C111 C112 121.49(19) . . ?
C111 C112 C107 118.53(17) . . ?
C111 C112 C115 121.66(17) . . ?
C107 C112 C115 119.81(16) . . ?
C108 C113 C114 115.7(2) . . ?
C112 C115 C116 116.12(17) . . ?
C2S O1S C3S 123.1 . . ?
C1S C2S O1S 112.5 . . ?
C4S C3S O1S 112.5 . . ?
C7S C6S C5S 109.9 . . ?
C6S C7S C8S 110.0 . . ?
C9S C8S C7S 110.3 . . ?

loop_
_geom_bond_atom_site_label_1
_geom_bond_atom_site_label_2
_geom_bond_distance
_geom_bond_site_symmetry_2
_geom_bond_publ_flag
Fe1 N5 1.9864(15) . ?
Fe1 N2 1.9853(15) . ?
Fe1 N4 2.1098(16) . ?
Fe1 N1 2.1246(16) . ?
N1 C2 1.332(2) . ?
N1 C10 1.437(2) . ?
N2 C7 1.367(2) . ?
N2 C3 1.390(2) . ?
N3 C8 1.291(2) . ?
N3 C20 1.440(2) . ?
N4 C31 1.334(3) . ?
N4 C39 1.432(2) . ?
N5 C36 1.369(2) . ?
N5 C32 1.387(2) . ?
N6 C37 1.291(2) . ?
N6 C49 1.435(2) . ?
C1 C2 1.509(3) . ?
C2 C3 1.435(3) . ?
C3 C4 1.395(3) . ?
C4 C5 1.378(3) . ?
C5 C6 1.403(3) . ?
C6 C7 1.382(3) . ?
C7 C8 1.478(3) . ?
C8 C9 1.503(3) . ?
C10 C11 1.405(3) . ?
C10 C15 1.412(3) . ?
C11 C12 1.396(3) . ?
C11 C16 1.508(3) . ?
C12 C13 1.374(4) . ?
C13 C14 1.366(4) . ?
C14 C15 1.395(3) . ?
C15 C18 1.512(3) . ?
C16 C17 1.515(4) . ?
C18 C19' 1.384(8) . ?
C18 C19 1.523(4) . ?
C20 C25 1.402(3) . ?
C20 C21 1.406(3) . ?
C21 C22 1.396(3) . ?
C21 C26 1.515(3) . ?
C22 C23 1.381(3) . ?
C23 C24 1.377(3) . ?
C24 C25 1.402(3) . ?
C25 C28 1.510(3) . ?
C26 C27 1.505(3) . ?
C28 C29 1.492(4) . ?
C30 C31 1.516(3) . ?
C31 C32 1.435(3) . ?
C32 C33 1.395(3) . ?
C33 C34 1.372(3) . ?
C34 C35 1.402(3) . ?
C35 C36 1.378(3) . ?
C36 C37 1.481(3) . ?
C37 C38 1.500(3) . ?
C39 C44 1.406(3) . ?
C39 C40 1.413(3) . ?
C40 C41 1.402(3) . ?
C40 C45 1.507(4) . ?
C41 C42 1.353(4) . ?
C42 C43 1.368(4) . ?
C43 C44 1.397(3) . ?
C44 C47 1.494(3) . ?
C45 C46 1.501(4) . ?
C47 C48 1.488(4) . ?
C49 C54 1.398(3) . ?
C49 C50 1.413(3) . ?
C50 C51 1.395(3) . ?
C50 C55 1.505(3) . ?
C51 C52 1.379(4) . ?
C52 C53 1.379(3) . ?
C53 C54 1.401(3) . ?
C54 C57 1.506(3) . ?
C55 C56 1.520(3) . ?
C57 C58 1.522(3) . ?
Fe2 N11 1.9815(15) . ?
Fe2 N8 1.9855(15) . ?
Fe2 N7 2.0837(15) . ?
Fe2 N10 2.1091(15) . ?
N7 C60 1.331(2) . ?
N7 C68 1.424(2) . ?
N8 C65 1.368(2) . ?
N8 C61 1.392(2) . ?
N9 C66 1.285(2) . ?
N9 C78 1.441(2) . ?
N10 C89 1.334(2) . ?
N10 C97 1.433(2) . ?
N11 C94 1.368(2) . ?
N11 C90 1.385(2) . ?
N12 C95 1.292(2) . ?
N12 C107 1.439(2) . ?
C59 C60 1.510(2) . ?
C60 C61 1.430(2) . ?
C61 C62 1.399(3) . ?
C62 C63 1.379(3) . ?
C63 C64 1.406(3) . ?
C64 C65 1.374(2) . ?
C65 C66 1.484(2) . ?
C66 C67 1.508(2) . ?
C68 C73 1.408(3) . ?
C68 C69 1.416(3) . ?
C69 C70 1.386(3) . ?
C69 C74 1.509(3) . ?
C70 C71 1.375(3) . ?
C71 C72 1.377(3) . ?
C72 C73 1.384(3) . ?
C73 C76 1.506(3) . ?
C74 C75 1.496(3) . ?
C76 C77 1.523(3) . ?
C78 C79 1.405(3) . ?
C78 C83 1.409(3) . ?
C79 C80 1.394(3) . ?
C79 C84 1.513(3) . ?
C80 C81 1.381(3) . ?
C81 C82 1.377(3) . ?
C82 C83 1.401(3) . ?
C83 C86 1.502(3) . ?
C84 C85 1.511(3) . ?
C86 C87 1.523(3) . ?
C88 C89 1.509(3) . ?
C89 C90 1.434(2) . ?
C90 C91 1.402(2) . ?
C91 C92 1.379(3) . ?
C92 C93 1.399(3) . ?
C93 C94 1.386(2) . ?
C94 C95 1.473(3) . ?
C95 C96 1.505(3) . ?
C97 C98 1.412(3) . ?
C97 C102 1.411(3) . ?
C98 C99 1.393(3) . ?
C98 C103 1.509(3) . ?
C99 C100 1.366(3) . ?
C100 C101 1.380(3) . ?
C101 C102 1.391(3) . ?
C102 C105 1.506(3) . ?
C103 C104 1.510(3) . ?
C105 C106 1.516(3) . ?
C107 C112 1.400(3) . ?
C107 C108 1.409(3) . ?
C108 C109 1.396(3) . ?
C108 C113 1.502(3) . ?
C109 C110 1.374(3) . ?
C110 C111 1.390(3) . ?
C111 C112 1.389(3) . ?
C112 C115 1.506(3) . ?
C113 C114 1.510(4) . ?
C115 C116 1.518(3) . ?
O1S C2S 1.5020 . ?
O1S C3S 1.5284 . ?
C1S C2S 1.4546 . ?
C3S C4S 1.4814 . ?
C5S C6S 1.6811 . ?
C6S C7S 1.2710 . ?
C7S C8S 1.6968 . ?
C8S C9S 1.3907 . ?
